data_1518865
loop_
_publ_author_name
'Yu, Yang'
'Tambar, Uttam K.'

_publ_section_title
;
 Palladium-Catalyzed Cross-Coupling of \a-Bromocarbonyls and Allylic
 Alcohols for the Synthesis of \a-Aryl Dicarbonyl Compounds.
;
_journal_issue 5
_journal_name_full 'Chemical science (Royal Society of Chemistry : 2010)'
_journal_page_first 2777
_journal_page_last 2781
_journal_paper_doi 10.1039/C5SC00505A
_journal_volume 6
_journal_year 2015
_chemical_formula_moiety 'C23 H27 N O2'
_chemical_formula_sum 'C23 H27 N O2'
_chemical_formula_weight 349.45
_chemical_name_systematic
;
 ?
;
_space_group_crystal_system monoclinic
_space_group_IT_number 14
_space_group_name_Hall '-P 2ybc'
_space_group_name_H-M_alt 'P 1 21/c 1'
_symmetry_space_group_name_Hall '-P 2ybc'
_symmetry_space_group_name_H-M 'P 1 21/c 1'
_atom_sites_solution_hydrogens mixed
_audit_creation_method SHELXL-2013
_audit_update_record
;
2015-01-06 deposited with the CCDC.
2015-02-25 downloaded from the CCDC.
;
_cell_angle_alpha 90
_cell_angle_beta 99.438(9)
_cell_angle_gamma 90
_cell_formula_units_Z 4
_cell_length_a 8.6161(16)
_cell_length_b 8.9124(9)
_cell_length_c 25.571(3)
_cell_measurement_reflns_used 5998
_cell_measurement_temperature 173(2)
_cell_measurement_theta_max 23.0
_cell_measurement_theta_min 2.4
_cell_volume 1937.0(5)
_computing_cell_refinement 'Apex II release 2010, Bruker AXS, Inc.'
_computing_data_collection 'Apex II release 2010, Bruker AXS, Inc.'
_computing_data_reduction 'Apex II release 2010, Bruker AXS, Inc.'
_computing_molecular_graphics 'XP SHELXTL/PC, Siemens Analytical'
_computing_publication_material 'XL SHELXTL/PC, Siemens Analytical'
_computing_structure_refinement 'Shelxl-2013, Sheldrick, G. M.'
_computing_structure_solution
;

SUPERFLIP.  Palatinus, L. and Chapuis, G., J. Appl. Cryst. 40, 786-790.
;
_diffrn_ambient_temperature 173(2)
_diffrn_measured_fraction_theta_full 0.981
_diffrn_measured_fraction_theta_max 0.995
_diffrn_measurement_device_type 'Nonius Kappa CCD with Bruker Apex II detector'
_diffrn_measurement_method '\f and \w-scans'
_diffrn_radiation_type MoK\a
_diffrn_radiation_wavelength 0.71073
_diffrn_reflns_av_R_equivalents 0.0895
_diffrn_reflns_av_unetI/netI 0.0536
_diffrn_reflns_Laue_measured_fraction_full 0.981
_diffrn_reflns_Laue_measured_fraction_max 0.995
_diffrn_reflns_limit_h_max 10
_diffrn_reflns_limit_h_min -10
_diffrn_reflns_limit_k_max 10
_diffrn_reflns_limit_k_min -10
_diffrn_reflns_limit_l_max 30
_diffrn_reflns_limit_l_min -30
_diffrn_reflns_number 50482
_diffrn_reflns_point_group_measured_fraction_full 0.981
_diffrn_reflns_point_group_measured_fraction_max 0.995
_diffrn_reflns_theta_full 25.242
_diffrn_reflns_theta_max 25.122
_diffrn_reflns_theta_min 2.661
_diffrn_source 'sealed tube'
_exptl_absorpt_coefficient_mu 0.076
_exptl_absorpt_correction_T_max 1.00
_exptl_absorpt_correction_T_min 0.877
_exptl_absorpt_correction_type multi-scan
_exptl_absorpt_process_details
;
SADABS.
;
_exptl_crystal_colour colorless
_exptl_crystal_density_diffrn 1.198
_exptl_crystal_description plates
_exptl_crystal_F_000 752
_exptl_crystal_size_max 0.220
_exptl_crystal_size_mid 0.170
_exptl_crystal_size_min 0.120
_refine_diff_density_max 0.180
_refine_diff_density_min -0.234
_refine_diff_density_rms 0.046
_refine_ls_extinction_method none
_refine_ls_goodness_of_fit_ref 1.039
_refine_ls_hydrogen_treatment mixed
_refine_ls_matrix_type full
_refine_ls_number_parameters 244
_refine_ls_number_reflns 3449
_refine_ls_number_restraints 0
_refine_ls_restrained_S_all 1.039
_refine_ls_R_factor_all 0.0856
_refine_ls_R_factor_gt 0.0449
_refine_ls_shift/su_max 0.000
_refine_ls_shift/su_mean 0.000
_refine_ls_structure_factor_coef Fsqd
_refine_ls_weighting_details 'w=1/[\s^2^(Fo^2^)+(0.0405P)^2^+0.6100P] where P=(Fo^2^+2Fc^2^)/3'
_refine_ls_weighting_scheme calc
_refine_ls_wR_factor_gt 0.0862
_refine_ls_wR_factor_ref 0.1016
_reflns_Friedel_coverage 0.000
_reflns_number_gt 2375
_reflns_number_total 3449
_reflns_threshold_expression 'I > 2\s(I)'
_cod_data_source_file c5sc00505a2.cif
_cod_data_source_block shelx
_cod_depositor_comments
;Adding full bibliography for 1518865.cif.

 Adding full bibliography for 1518865.cif.
;
_cod_database_code 1518865
_shelx_space_group_comment
;
The symmetry employed for this shelxl refinement is uniquely defined
by the following loop, which should always be used as a source of
symmetry information in preference to the above space-group names.
They are only intended as comments.
;
_shelx_estimated_absorpt_t_min 0.984
_shelx_estimated_absorpt_t_max 0.991
_shelxl_version_number 2013-4

loop_
_space_group_symop_operation_xyz
'x, y, z'
'-x, y+1/2, -z+1/2'
'-x, -y, -z'
'x, -y-1/2, z-1/2'

loop_
_atom_site_label
_atom_site_type_symbol
_atom_site_fract_x
_atom_site_fract_y
_atom_site_fract_z
_atom_site_U_iso_or_equiv
_atom_site_adp_type
_atom_site_occupancy
_atom_site_site_symmetry_order
_atom_site_calc_flag
_atom_site_refinement_flags_posn
_atom_site_refinement_flags_adp
C1 C 0.1165(2) 0.1826(2) 0.23639(8) 0.0316(5) Uani 1 1 d . .
H1A H 0.0102 0.1925 0.2460 0.038 Uiso 1 1 calc R U
H1B H 0.1926 0.1687 0.2695 0.038 Uiso 1 1 calc R U
C2 C 0.1206(3) 0.0471(2) 0.20123(8) 0.0375(5) Uani 1 1 d . .
H2A H 0.0858 -0.0424 0.2191 0.045 Uiso 1 1 calc R U
H2B H 0.2301 0.0294 0.1955 0.045 Uiso 1 1 calc R U
C3 C 0.0156(3) 0.0676(2) 0.14806(8) 0.0397(6) Uani 1 1 d . .
H3A H -0.0957 0.0737 0.1531 0.048 Uiso 1 1 calc R U
H3B H 0.0269 -0.0195 0.1249 0.048 Uiso 1 1 calc R U
C4 C 0.0618(3) 0.2111(2) 0.12204(8) 0.0357(5) Uani 1 1 d . .
H4A H 0.1690 0.1995 0.1133 0.043 Uiso 1 1 calc R U
H4B H -0.0116 0.2280 0.0885 0.043 Uiso 1 1 calc R U
C5 C 0.0583(2) 0.3458(2) 0.15794(7) 0.0280(5) Uani 1 1 d . .
H5A H 0.0973 0.4351 0.1411 0.034 Uiso 1 1 calc R U
H5B H -0.0515 0.3657 0.1628 0.034 Uiso 1 1 calc R U
C6 C 0.2555(2) 0.4213(2) 0.23685(7) 0.0192(4) Uani 1 1 d . .
C7 C 0.2975(2) 0.5638(2) 0.20920(7) 0.0185(4) Uani 1 1 d . .
C8 C 0.3632(2) 0.6809(2) 0.25039(7) 0.0268(5) Uani 1 1 d . .
H8A H 0.2881 0.6976 0.2747 0.040 Uiso 1 1 calc R U
H8B H 0.3806 0.7753 0.2325 0.040 Uiso 1 1 calc R U
H8C H 0.4632 0.6452 0.2704 0.040 Uiso 1 1 calc R U
C9 C 0.4170(2) 0.52212(19) 0.17258(7) 0.0184(4) Uani 1 1 d . .
H9A H 0.5129 0.4811 0.1946 0.022 Uiso 1 1 calc R U
H9B H 0.3711 0.4419 0.1480 0.022 Uiso 1 1 calc R U
C10 C 0.46413(19) 0.6539(2) 0.13993(7) 0.0150(4) Uani 1 1 d . .
C11 C 0.3275(2) 0.70896(19) 0.09900(6) 0.0161(4) Uani 1 1 d . .
C12 C 0.3362(2) 0.86133(19) 0.07527(7) 0.0167(4) Uani 1 1 d . .
C13 C 0.2286(2) 0.8979(2) 0.03000(7) 0.0226(4) Uani 1 1 d . .
H13 H 0.1482 0.8287 0.0164 0.027 Uiso 1 1 calc R U
C14 C 0.2383(2) 1.0334(2) 0.00490(7) 0.0287(5) Uani 1 1 d . .
H14 H 0.1646 1.0572 -0.0258 0.034 Uiso 1 1 calc R U
C15 C 0.3551(2) 1.1351(2) 0.02429(8) 0.0301(5) Uani 1 1 d . .
H15 H 0.3633 1.2274 0.0064 0.036 Uiso 1 1 calc R U
C16 C 0.4597(2) 1.1019(2) 0.06976(7) 0.0278(5) Uani 1 1 d . .
H16 H 0.5380 1.1728 0.0836 0.033 Uiso 1 1 calc R U
C17 C 0.4509(2) 0.96591(19) 0.09527(7) 0.0216(4) Uani 1 1 d . .
H17 H 0.5234 0.9438 0.1265 0.026 Uiso 1 1 calc R U
C18 C 0.59499(19) 0.61009(18) 0.10896(6) 0.0148(4) Uani 1 1 d . .
C19 C 0.5723(2) 0.49352(19) 0.07256(7) 0.0207(4) Uani 1 1 d . .
H19 H 0.4753 0.4406 0.0671 0.025 Uiso 1 1 calc R U
C20 C 0.6898(2) 0.4534(2) 0.04411(7) 0.0252(5) Uani 1 1 d . .
H20 H 0.6731 0.3730 0.0194 0.030 Uiso 1 1 calc R U
C21 C 0.8312(2) 0.5300(2) 0.05149(7) 0.0264(5) Uani 1 1 d . .
H21 H 0.9117 0.5023 0.0321 0.032 Uiso 1 1 calc R U
C22 C 0.8544(2) 0.6472(2) 0.08732(7) 0.0235(5) Uani 1 1 d . .
H22 H 0.9511 0.7006 0.0924 0.028 Uiso 1 1 calc R U
C23 C 0.7375(2) 0.6870(2) 0.11583(7) 0.0185(4) Uani 1 1 d . .
H23 H 0.7546 0.7677 0.1404 0.022 Uiso 1 1 calc R U
N1 N 0.15557(18) 0.32040(17) 0.20972(6) 0.0246(4) Uani 1 1 d . .
O1 O 0.31773(15) 0.39727(14) 0.28320(5) 0.0282(3) Uani 1 1 d . .
O2 O 0.21655(14) 0.62586(14) 0.08320(5) 0.0240(3) Uani 1 1 d . .
H7 H 0.202(2) 0.6052(18) 0.1867(6) 0.013(4) Uiso 1 1 d . .
H10 H 0.5058(19) 0.7391(19) 0.1639(6) 0.015(4) Uiso 1 1 d . .

loop_
_atom_site_aniso_label
_atom_site_aniso_U_11
_atom_site_aniso_U_22
_atom_site_aniso_U_33
_atom_site_aniso_U_23
_atom_site_aniso_U_13
_atom_site_aniso_U_12
C1 0.0412(13) 0.0261(12) 0.0277(11) 0.0085(9) 0.0058(10) -0.0083(10)
C2 0.0462(14) 0.0228(12) 0.0437(13) 0.0067(10) 0.0076(11) -0.0021(10)
C3 0.0503(14) 0.0302(13) 0.0371(13) -0.0070(10) 0.0028(11) -0.0049(11)
C4 0.0423(13) 0.0380(13) 0.0254(11) 0.0000(10) 0.0017(10) -0.0019(11)
C5 0.0289(11) 0.0306(12) 0.0227(11) 0.0064(9) -0.0008(9) -0.0052(9)
C6 0.0179(10) 0.0223(10) 0.0185(10) 0.0030(8) 0.0064(8) 0.0024(8)
C7 0.0199(10) 0.0194(10) 0.0163(10) 0.0049(8) 0.0033(8) 0.0016(8)
C8 0.0329(11) 0.0236(11) 0.0266(11) 0.0006(9) 0.0127(9) -0.0010(9)
C9 0.0209(10) 0.0173(10) 0.0175(10) 0.0032(8) 0.0045(8) 0.0015(8)
C10 0.0154(9) 0.0148(10) 0.0152(9) 0.0006(8) 0.0039(8) -0.0006(8)
C11 0.0154(10) 0.0194(10) 0.0155(10) -0.0020(8) 0.0080(8) 0.0003(8)
C12 0.0181(10) 0.0166(10) 0.0169(9) 0.0008(8) 0.0073(8) 0.0046(8)
C13 0.0251(11) 0.0232(11) 0.0196(10) 0.0005(8) 0.0035(8) 0.0030(9)
C14 0.0384(12) 0.0267(12) 0.0194(10) 0.0051(9) -0.0001(9) 0.0092(10)
C15 0.0434(13) 0.0195(11) 0.0279(11) 0.0092(9) 0.0077(10) 0.0054(10)
C16 0.0333(12) 0.0172(11) 0.0325(12) 0.0023(9) 0.0046(10) -0.0011(9)
C17 0.0227(10) 0.0193(11) 0.0219(10) 0.0033(8) 0.0013(8) 0.0038(8)
C18 0.0184(10) 0.0139(9) 0.0125(9) 0.0056(8) 0.0035(7) 0.0041(8)
C19 0.0234(10) 0.0180(10) 0.0203(10) 0.0015(8) 0.0028(8) 0.0007(8)
C20 0.0378(12) 0.0210(11) 0.0176(10) -0.0020(8) 0.0066(9) 0.0078(9)
C21 0.0284(11) 0.0297(12) 0.0243(11) 0.0078(9) 0.0134(9) 0.0130(10)
C22 0.0172(10) 0.0275(11) 0.0265(11) 0.0087(9) 0.0059(8) 0.0027(8)
C23 0.0214(10) 0.0162(10) 0.0179(10) 0.0028(8) 0.0029(8) 0.0010(8)
N1 0.0312(9) 0.0243(9) 0.0171(8) 0.0073(7) 0.0006(7) -0.0076(8)
O1 0.0336(8) 0.0313(8) 0.0184(7) 0.0083(6) 0.0002(6) -0.0034(6)
O2 0.0183(7) 0.0276(7) 0.0258(7) 0.0046(6) 0.0023(6) -0.0040(6)

loop_
_atom_type_symbol
_atom_type_description
_atom_type_scat_dispersion_real
_atom_type_scat_dispersion_imag
_atom_type_scat_source
C C 0.0033 0.0016 'International Tables Vol C Tables 4.2.6.8 and 6.1.1.4'
H H 0.0000 0.0000 'International Tables Vol C Tables 4.2.6.8 and 6.1.1.4'
N N 0.0061 0.0033 'International Tables Vol C Tables 4.2.6.8 and 6.1.1.4'
O O 0.0106 0.0060 'International Tables Vol C Tables 4.2.6.8 and 6.1.1.4'

loop_
_geom_angle_atom_site_label_1
_geom_angle_atom_site_label_2
_geom_angle_atom_site_label_3
_geom_angle
N1 C1 C2 111.26(15)
N1 C1 H1A 109.4
C2 C1 H1A 109.4
N1 C1 H1B 109.4
C2 C1 H1B 109.4
H1A C1 H1B 108.0
C1 C2 C3 111.64(17)
C1 C2 H2A 109.3
C3 C2 H2A 109.3
C1 C2 H2B 109.3
C3 C2 H2B 109.3
H2A C2 H2B 108.0
C2 C3 C4 109.42(17)
C2 C3 H3A 109.8
C4 C3 H3A 109.8
C2 C3 H3B 109.8
C4 C3 H3B 109.8
H3A C3 H3B 108.2
C5 C4 C3 111.59(16)
C5 C4 H4A 109.3
C3 C4 H4A 109.3
C5 C4 H4B 109.3
C3 C4 H4B 109.3
H4A C4 H4B 108.0
N1 C5 C4 111.13(16)
N1 C5 H5A 109.4
C4 C5 H5A 109.4
N1 C5 H5B 109.4
C4 C5 H5B 109.4
H5A C5 H5B 108.0
O1 C6 N1 121.01(16)
O1 C6 C7 119.31(16)
N1 C6 C7 119.63(15)
C8 C7 C6 109.84(15)
C8 C7 C9 111.97(15)
C6 C7 C9 108.20(14)
C8 C7 H7 108.9(9)
C6 C7 H7 109.9(9)
C9 C7 H7 108.0(9)
C7 C8 H8A 109.5
C7 C8 H8B 109.5
H8A C8 H8B 109.5
C7 C8 H8C 109.5
H8A C8 H8C 109.5
H8B C8 H8C 109.5
C10 C9 C7 114.06(14)
C10 C9 H9A 108.7
C7 C9 H9A 108.7
C10 C9 H9B 108.7
C7 C9 H9B 108.7
H9A C9 H9B 107.6
C11 C10 C18 106.17(13)
C11 C10 C9 112.17(14)
C18 C10 C9 111.69(14)
C11 C10 H10 109.5(9)
C18 C10 H10 106.8(9)
C9 C10 H10 110.3(9)
O2 C11 C12 120.26(16)
O2 C11 C10 120.37(15)
C12 C11 C10 119.20(15)
C17 C12 C13 118.82(16)
C17 C12 C11 122.59(16)
C13 C12 C11 118.54(16)
C14 C13 C12 120.54(18)
C14 C13 H13 119.7
C12 C13 H13 119.7
C13 C14 C15 120.24(18)
C13 C14 H14 119.9
C15 C14 H14 119.9
C16 C15 C14 119.79(18)
C16 C15 H15 120.1
C14 C15 H15 120.1
C15 C16 C17 120.39(18)
C15 C16 H16 119.8
C17 C16 H16 119.8
C16 C17 C12 120.19(17)
C16 C17 H17 119.9
C12 C17 H17 119.9
C19 C18 C23 118.57(16)
C19 C18 C10 120.21(15)
C23 C18 C10 121.21(15)
C20 C19 C18 120.66(17)
C20 C19 H19 119.7
C18 C19 H19 119.7
C21 C20 C19 120.27(17)
C21 C20 H20 119.9
C19 C20 H20 119.9
C20 C21 C22 119.51(17)
C20 C21 H21 120.2
C22 C21 H21 120.2
C21 C22 C23 120.28(17)
C21 C22 H22 119.9
C23 C22 H22 119.9
C22 C23 C18 120.71(17)
C22 C23 H23 119.6
C18 C23 H23 119.6
C6 N1 C5 125.62(15)
C6 N1 C1 119.43(15)
C5 N1 C1 114.07(15)

loop_
_geom_bond_atom_site_label_1
_geom_bond_atom_site_label_2
_geom_bond_distance
C1 N1 1.470(2)
C1 C2 1.510(3)
C1 H1A 0.9900
C1 H1B 0.9900
C2 C3 1.516(3)
C2 H2A 0.9900
C2 H2B 0.9900
C3 C4 1.524(3)
C3 H3A 0.9900
C3 H3B 0.9900
C4 C5 1.515(3)
C4 H4A 0.9900
C4 H4B 0.9900
C5 N1 1.464(2)
C5 H5A 0.9900
C5 H5B 0.9900
C6 O1 1.237(2)
C6 N1 1.355(2)
C6 C7 1.526(2)
C7 C8 1.524(3)
C7 C9 1.546(2)
C7 H7 0.995(17)
C8 H8A 0.9800
C8 H8B 0.9800
C8 H8C 0.9800
C9 C10 1.534(2)
C9 H9A 0.9900
C9 H9B 0.9900
C10 C11 1.522(2)
C10 C18 1.531(2)
C10 H10 1.004(17)
C11 O2 1.225(2)
C11 C12 1.494(2)
C12 C17 1.393(2)
C12 C13 1.398(2)
C13 C14 1.377(3)
C13 H13 0.9500
C14 C15 1.384(3)
C14 H14 0.9500
C15 C16 1.381(3)
C15 H15 0.9500
C16 C17 1.384(2)
C16 H16 0.9500
C17 H17 0.9500
C18 C19 1.387(2)
C18 C23 1.392(2)
C19 C20 1.387(2)
C19 H19 0.9500
C20 C21 1.382(3)
C20 H20 0.9500
C21 C22 1.382(3)
C21 H21 0.9500
C22 C23 1.383(2)
C22 H22 0.9500
C23 H23 0.9500

loop_
_geom_torsion_atom_site_label_1
_geom_torsion_atom_site_label_2
_geom_torsion_atom_site_label_3
_geom_torsion_atom_site_label_4
_geom_torsion
N1 C1 C2 C3 -54.6(2)
C1 C2 C3 C4 55.2(2)
C2 C3 C4 C5 -55.1(2)
C3 C4 C5 N1 54.4(2)
O1 C6 C7 C8 -21.4(2)
N1 C6 C7 C8 161.05(16)
O1 C6 C7 C9 101.07(18)
N1 C6 C7 C9 -76.4(2)
C8 C7 C9 C10 -61.6(2)
C6 C7 C9 C10 177.16(15)
C7 C9 C10 C11 -66.92(19)
C7 C9 C10 C18 174.01(14)
C18 C10 C11 O2 99.44(17)
C9 C10 C11 O2 -22.8(2)
C18 C10 C11 C12 -75.90(18)
C9 C10 C11 C12 161.84(14)
O2 C11 C12 C17 173.35(16)
C10 C11 C12 C17 -11.3(2)
O2 C11 C12 C13 -9.2(2)
C10 C11 C12 C13 166.10(15)
C17 C12 C13 C14 1.5(3)
C11 C12 C13 C14 -175.97(16)
C12 C13 C14 C15 0.0(3)
C13 C14 C15 C16 -1.7(3)
C14 C15 C16 C17 1.7(3)
C15 C16 C17 C12 -0.1(3)
C13 C12 C17 C16 -1.5(3)
C11 C12 C17 C16 175.90(16)
C11 C10 C18 C19 -63.69(19)
C9 C10 C18 C19 58.9(2)
C11 C10 C18 C23 115.23(17)
C9 C10 C18 C23 -122.21(17)
C23 C18 C19 C20 0.7(2)
C10 C18 C19 C20 179.69(15)
C18 C19 C20 C21 -0.4(3)
C19 C20 C21 C22 -0.2(3)
C20 C21 C22 C23 0.4(3)
C21 C22 C23 C18 0.0(3)
C19 C18 C23 C22 -0.6(2)
C10 C18 C23 C22 -179.49(15)
O1 C6 N1 C5 170.61(17)
C7 C6 N1 C5 -11.9(3)
O1 C6 N1 C1 2.0(3)
C7 C6 N1 C1 179.49(15)
C4 C5 N1 C6 136.75(18)
C4 C5 N1 C1 -54.1(2)
C2 C1 N1 C6 -135.88(18)
C2 C1 N1 C5 54.3(2)
